data_1501751
loop_
_publ_author_name
'Galievsky, Victor A.'
'Druzhinin, Sergey I.'
'Demeter, Attila'
'Kovalenko, Sergey A.'
'Senyushkina, Tamara'
'Mayer, Peter'
'Zachariasse, Klaas A.'

_publ_section_title
;
 Presence and absence of excited state intramolecular charge transfer with
 the six isomers of dicyano-N,N-dimethylaniline and
 dicyano-(N-methyl-N-isopropyl)aniline.
;
_journal_issue 40
_journal_name_full 'The journal of physical chemistry. A'
_journal_page_first 10823
_journal_page_last 10845
_journal_paper_doi 10.1021/jp2045614
_journal_volume 115
_journal_year 2011
_chemical_formula_sum 'C11 H9 N3'
_chemical_formula_weight 183.21
_chemical_name_systematic
; 
 ? 
;
_space_group_IT_number 2
_symmetry_cell_setting triclinic
_symmetry_space_group_name_Hall '-P 1'
_symmetry_space_group_name_H-M 'P -1'
_atom_sites_solution_hydrogens geom
_atom_sites_solution_primary direct
_atom_sites_solution_secondary difmap
_audit_creation_method SHELXL
_cell_angle_alpha 85.90(3)
_cell_angle_beta 76.26(3)
_cell_angle_gamma 64.85(3)
_cell_formula_units_Z 2
_cell_length_a 7.947(2)
_cell_length_b 8.130(2)
_cell_length_c 8.153(2)
_cell_measurement_temperature 150(2)
_cell_volume 462.9(2)
_computing_structure_refinement 'SHELXL-93 (Sheldrick, 1993)'
_computing_structure_solution 'SHELXS-86 (Sheldrick, 1990)'
_diffrn_ambient_temperature 150(2)
_diffrn_radiation_monochromator graphite
_diffrn_radiation_source 'fine-focus sealed tube'
_diffrn_radiation_type MoK\a
_diffrn_radiation_wavelength 0.71073
_diffrn_reflns_av_R_equivalents 0.0309
_diffrn_reflns_av_sigmaI/netI 0.0098
_diffrn_reflns_limit_h_max 8
_diffrn_reflns_limit_h_min -8
_diffrn_reflns_limit_k_max 8
_diffrn_reflns_limit_k_min -8
_diffrn_reflns_limit_l_max 8
_diffrn_reflns_limit_l_min -2
_diffrn_reflns_number 1225
_diffrn_reflns_theta_max 22.54
_diffrn_reflns_theta_min 3.61
_exptl_absorpt_coefficient_mu 0.082
_exptl_crystal_density_diffrn 1.314
_exptl_crystal_F_000 192
_exptl_crystal_size_max 1.00
_exptl_crystal_size_mid 1.00
_exptl_crystal_size_min 0.60
_refine_diff_density_max 0.221
_refine_diff_density_min -0.263
_refine_diff_density_rms 0.043
_refine_ls_extinction_method none
_refine_ls_goodness_of_fit_all 1.032
_refine_ls_goodness_of_fit_obs 1.030
_refine_ls_matrix_type full
_refine_ls_number_parameters 127
_refine_ls_number_reflns 1216
_refine_ls_number_restraints 0
_refine_ls_restrained_S_all 1.032
_refine_ls_restrained_S_obs 1.030
_refine_ls_R_factor_all 0.0421
_refine_ls_R_factor_obs 0.0405
_refine_ls_shift/esd_max 0.004
_refine_ls_shift/esd_mean 0.001
_refine_ls_structure_factor_coef Fsqd
_refine_ls_weighting_details 'w=1/[\s^2^(Fo^2^)+(0.0891P)^2^+0.0860P] where P=(Fo^2^+2Fc^2^)/3'
_refine_ls_weighting_scheme calc
_refine_ls_wR_factor_all 0.1184
_refine_ls_wR_factor_obs 0.1148
_reflns_number_observed 1152
_reflns_number_total 1216
_reflns_observed_criterion >2sigma(I)
_cod_data_source_file jp2045614_si_004.cif
_cod_data_source_block zach2a
_cod_depositor_comments
;
The following automatic conversions were performed:

'_refine_ls_weighting_scheme' value 'calc
w=1/[\s^2^(Fo^2^)+(0.0891P)^2^+0.0860P] where P=(Fo^2^+2Fc^2^)/3' was
changed to 'calc'. New tag '_refine_ls_weighting_details' was
created. The value of the new tag was set to
'w=1/[\s^2^(Fo^2^)+(0.0891P)^2^+0.0860P] where P=(Fo^2^+2Fc^2^)/3'.

Automatic conversion script
Id: cif_fix_values 3143 2015-03-26 13:38:13Z robertas 
;
_cod_original_sg_symbol_H-M P-1
_cod_database_code 1501751

loop_
_symmetry_equiv_pos_as_xyz
'x, y, z'
'-x, -y, -z'

loop_
_atom_site_aniso_label
_atom_site_aniso_U_11
_atom_site_aniso_U_22
_atom_site_aniso_U_33
_atom_site_aniso_U_23
_atom_site_aniso_U_13
_atom_site_aniso_U_12
C1 0.0246(9) 0.0268(9) 0.0310(9) 0.0042(7) -0.0026(7) -0.0102(7)
N1 0.0193(8) 0.0485(9) 0.0344(8) -0.0096(7) 0.0013(6) -0.0132(6)
C2 0.0213(8) 0.0270(8) 0.0303(9) 0.0034(7) -0.0025(7) -0.0097(7)
N2 0.0266(8) 0.0559(10) 0.0472(10) -0.0086(7) -0.0043(7) -0.0150(7)
C2' 0.0218(9) 0.0358(10) 0.0331(10) -0.0013(7) 0.0013(8) -0.0092(7)
C3 0.0215(8) 0.0273(8) 0.0310(9) 0.0037(7) 0.0003(7) -0.0086(7)
C4 0.0285(9) 0.0278(8) 0.0290(9) 0.0024(7) -0.0025(7) -0.0108(7)
C4' 0.0301(9) 0.0335(9) 0.0342(10) 0.0022(8) -0.0060(8) -0.0122(7)
N4 0.0362(8) 0.0499(9) 0.0361(10) -0.0063(7) -0.0028(7) -0.0166(7)
C5 0.0307(9) 0.0329(9) 0.0332(10) 0.0048(7) -0.0093(7) -0.0150(7)
C6 0.0205(9) 0.0343(9) 0.0345(10) 0.0030(7) -0.0029(7) -0.0116(7)
C7 0.0276(9) 0.0361(9) 0.0279(9) -0.0018(7) -0.0021(7) -0.0117(7)
C8 0.0201(8) 0.0381(9) 0.0353(10) 0.0016(7) 0.0035(7) -0.0099(7)
C9 0.0278(9) 0.0397(9) 0.0316(9) -0.0012(7) 0.0040(7) -0.0102(8)

loop_
_atom_site_label
_atom_site_type_symbol
_atom_site_fract_x
_atom_site_fract_y
_atom_site_fract_z
_atom_site_U_iso_or_equiv
_atom_site_thermal_displace_type
_atom_site_occupancy
_atom_site_calc_flag
_atom_site_refinement_flags
C1 C -0.0248(2) 0.7814(2) 1.0529(2) 0.0285(4) Uani 1 d .
N1 N -0.1121(2) 0.8703(2) 1.2027(2) 0.0352(4) Uani 1 d .
C2 C 0.1745(2) 0.7193(2) 0.9839(2) 0.0272(4) Uani 1 d .
N2 N 0.4003(2) 0.7808(2) 1.1273(2) 0.0443(5) Uani 1 d .
C2' C 0.2970(2) 0.7536(2) 1.0669(2) 0.0326(5) Uani 1 d .
C3 C 0.2579(2) 0.6268(2) 0.8269(2) 0.0285(4) Uani 1 d .
H3A H 0.3912(2) 0.5864(2) 0.7817(2) 0.034 Uiso 1 calc R
C4 C 0.1476(2) 0.5935(2) 0.7369(2) 0.0296(4) Uani 1 d .
C4' C 0.2350(2) 0.5012(2) 0.5747(2) 0.0333(4) Uani 1 d .
N4 N 0.3046(2) 0.4279(2) 0.4439(2) 0.0419(5) Uani 1 d .
C5 C -0.0502(2) 0.6540(2) 0.8043(2) 0.0316(4) Uani 1 d .
H5A H -0.1263(2) 0.6311(2) 0.7430(2) 0.038 Uiso 1 calc R
C6 C -0.1334(2) 0.7453(2) 0.9572(2) 0.0305(4) Uani 1 d .
H6A H -0.2671(2) 0.7856(2) 1.0004(2) 0.037 Uiso 1 calc R
C7 C -0.0489(2) 0.9178(2) 1.3394(2) 0.0318(4) Uani 1 d .
H7A H 0.0023(2) 1.0105(2) 1.3098(2) 0.038 Uiso 1 calc R
H7B H 0.0394(2) 0.8115(2) 1.3900(2) 0.038 Uiso 1 calc R
C8 C -0.3142(2) 0.9463(2) 1.2909(2) 0.0338(5) Uani 1 d .
H8A H -0.3681(2) 0.8552(2) 1.3152(2) 0.041 Uiso 1 calc R
H8B H -0.3967(2) 1.0533(2) 1.2366(2) 0.041 Uiso 1 calc R
C9 C -0.2583(2) 0.9948(2) 1.4422(2) 0.0363(5) Uani 1 d .
H9A H -0.2794(2) 0.9263(2) 1.5445(2) 0.044 Uiso 1 calc R
H9B H -0.3146(2) 1.1268(2) 1.4690(2) 0.044 Uiso 1 calc R

loop_
_atom_type_symbol
_atom_type_description
_atom_type_scat_dispersion_real
_atom_type_scat_dispersion_imag
_atom_type_scat_source
C C 0.0033 0.0016 'International Tables Vol C Tables 4.2.6.8 and 6.1.1.4'
H H 0.0000 0.0000 'International Tables Vol C Tables 4.2.6.8 and 6.1.1.4'
N N 0.0061 0.0033 'International Tables Vol C Tables 4.2.6.8 and 6.1.1.4'

loop_
_geom_angle_atom_site_label_1
_geom_angle_atom_site_label_2
_geom_angle_atom_site_label_3
_geom_angle
N1 C1 C6 119.43(15)
N1 C1 C2 123.04(15)
C6 C1 C2 117.5(2)
C1 N1 C7 135.08(13)
C1 N1 C8 130.34(14)
C7 N1 C8 94.49(12)
C3 C2 C1 120.50(15)
C3 C2 C2' 117.17(14)
C1 C2 C2' 122.28(14)
N2 C2' C2 177.2(2)
C4 C3 C2 120.46(15)
C3 C4 C5 119.56(15)
C3 C4 C4' 119.69(15)
C5 C4 C4' 120.74(15)
N4 C4' C4 179.6(2)
C6 C5 C4 120.5(2)
C5 C6 C1 121.5(2)
N1 C7 C9 88.31(12)
N1 C8 C9 88.61(12)
C8 C9 C7 88.53(12)

loop_
_geom_bond_atom_site_label_1
_geom_bond_atom_site_label_2
_geom_bond_distance
C1 N1 1.339(2)
C1 C6 1.417(2)
C1 C2 1.420(2)
N1 C7 1.461(2)
N1 C8 1.466(2)
C2 C3 1.398(2)
C2 C2' 1.433(2)
N2 C2' 1.152(2)
C3 C4 1.384(2)
C4 C5 1.409(2)
C4 C4' 1.434(2)
C4' N4 1.153(2)
C5 C6 1.366(2)
C7 C9 1.546(2)
C8 C9 1.533(3)

loop_
_geom_torsion_atom_site_label_1
_geom_torsion_atom_site_label_2
_geom_torsion_atom_site_label_3
_geom_torsion_atom_site_label_4
_geom_torsion
C6 C1 N1 C7 174.00(15)
C2 C1 N1 C7 -5.6(3)
C6 C1 N1 C8 -1.6(3)
C2 C1 N1 C8 178.73(14)
N1 C1 C2 C3 179.86(12)
C6 C1 C2 C3 0.2(2)
N1 C1 C2 C2' -2.5(2)
C6 C1 C2 C2' 177.82(13)
C3 C2 C2' N2 25.5(34)
C1 C2 C2' N2 -152.2(32)
C1 C2 C3 C4 -0.3(2)
C2' C2 C3 C4 -178.06(13)
C2 C3 C4 C5 0.1(2)
C2 C3 C4 C4' 178.93(13)
C3 C4 C4' N4 -114.8(214)
C5 C4 C4' N4 64.0(215)
C3 C4 C5 C6 0.2(2)
C4' C4 C5 C6 -178.60(13)
C4 C5 C6 C1 -0.3(2)
N1 C1 C6 C5 -179.55(13)
C2 C1 C6 C5 0.1(2)
C1 N1 C7 C9 -174.9(2)
C8 N1 C7 C9 1.79(13)
C1 N1 C8 C9 175.1(2)
C7 N1 C8 C9 -1.80(13)
N1 C8 C9 C7 1.70(12)
N1 C7 C9 C8 -1.70(12)
